data_4311667
loop_
_publ_author_name
'Scott J. Dalgarno'
'Michaele J. Hardie'
'Jerry L. Atwood'
'Colin L. Raston'

_publ_contact_author_address
;
   School of Biomedical and Chemical Sciences
   University of Western Australia
   Crawley
   Perth WA 6909
   Australia
;
_publ_contact_author_email clraston@chem.uwa.edu.au
_publ_contact_author_fax '+61 89380 1005'
_publ_contact_author_name 'Colin L. Raston'
_publ_contact_author_phone '+61 89380 3045'
_publ_section_title
;
 Bilayers, Corrugated Bilayers, and Coordination Polymers of
 p-Sulfonatocalix[6]arene
;
_journal_name_full 'Inorganic Chemistry'
_journal_page_first 6351
_journal_page_last 6356
_journal_paper_doi 10.1021/ic0493595
_journal_volume 43
_journal_year 2004
_chemical_formula_moiety 'C26 H39 Eu N O23 S3'
_chemical_formula_sum 'C26 H39 Eu N O23 S3'
_chemical_formula_weight 981.72
_chemical_name_common '[Eu(H2O)6(4,4'-dipyridine-N,N'-dioxide)0.5(p-sulfonatocalix[6]arene)0.5].4H2O'
_chemical_name_systematic
; 
 ? 
;
_space_group_IT_number 14
_symmetry_cell_setting monoclinic
_symmetry_space_group_name_Hall '-P 2ybc'
_symmetry_space_group_name_H-M 'P 1 21/c 1'
_atom_sites_solution_hydrogens geom
_atom_sites_solution_primary direct
_atom_sites_solution_secondary difmap
_audit_creation_method SHELXL-97
_cell_angle_alpha 90.00
_cell_angle_beta 107.8600(1)
_cell_angle_gamma 90.00
_cell_formula_units_Z 4
_cell_length_a 13.8169(2)
_cell_length_b 12.2289(2)
_cell_length_c 22.3563(4)
_cell_measurement_temperature 150(2)
_cell_volume 3595.40(10)
_computing_cell_refinement 'DENZO-SMN (Otwinowski & Minor, 1996)'
_computing_data_collection 'COLLECT (Nonius, 1999)'
_computing_data_reduction 'DENZO-SMN (Otwinowski & Minor, 1996)'
_computing_molecular_graphics
;
 XSeed (Barbour, 2001)
;
_computing_publication_material 'local program'
_computing_structure_refinement 'SHELXL-97 (Sheldrick, 1997)'
_computing_structure_solution 'SHELXS-97 (Sheldrick, 1990)'
_diffrn_ambient_temperature 150(2)
_diffrn_detector_area_resol_mean 9.091
_diffrn_measured_fraction_theta_full 0.993
_diffrn_measured_fraction_theta_max 0.993
_diffrn_measurement_device_type 'Nonius KappaCCD area detector diffractometer'
_diffrn_measurement_method
;
   Detector set at 30mm from sample with different 2theta offsets 
   1 degree phi exposures for chi=0 degree settings
   1 degree omega exposures for chi=90 degree settings
;
_diffrn_radiation_monochromator graphite
_diffrn_radiation_source 'fine-focus sealed tube'
_diffrn_radiation_type MoK\a
_diffrn_radiation_wavelength 0.71073
_diffrn_reflns_av_R_equivalents 0.0885
_diffrn_reflns_av_sigmaI/netI 0.0697
_diffrn_reflns_limit_h_max 17
_diffrn_reflns_limit_h_min -15
_diffrn_reflns_limit_k_max 15
_diffrn_reflns_limit_k_min -13
_diffrn_reflns_limit_l_max 28
_diffrn_reflns_limit_l_min -28
_diffrn_reflns_number 29098
_diffrn_reflns_theta_full 27.50
_diffrn_reflns_theta_max 27.50
_diffrn_reflns_theta_min 2.54
_exptl_absorpt_coefficient_mu 2.012
_exptl_absorpt_correction_T_max 0.9421
_exptl_absorpt_correction_T_min 0.7659
_exptl_absorpt_correction_type multi-scan
_exptl_absorpt_process_details
;
 Using multiple and symmetry-related data measurements via the program SORTAV
 See R.H. Blessing, Acta Cryst (1995), A51, 33-38 
;
_exptl_crystal_colour Colourless
_exptl_crystal_density_diffrn 1.814
_exptl_crystal_density_method 'not measured'
_exptl_crystal_description Plate
_exptl_crystal_F_000 1988
_exptl_crystal_size_max 0.14
_exptl_crystal_size_mid 0.13
_exptl_crystal_size_min 0.03
_refine_diff_density_max 0.805
_refine_diff_density_min -0.967
_refine_diff_density_rms 0.130
_refine_ls_extinction_method none
_refine_ls_goodness_of_fit_ref 1.018
_refine_ls_hydrogen_treatment mixed
_refine_ls_matrix_type full
_refine_ls_number_parameters 487
_refine_ls_number_reflns 8187
_refine_ls_number_restraints 0
_refine_ls_restrained_S_all 1.018
_refine_ls_R_factor_all 0.0552
_refine_ls_R_factor_gt 0.0362
_refine_ls_shift/su_max 0.002
_refine_ls_shift/su_mean 0.000
_refine_ls_structure_factor_coef Fsqd
_refine_ls_weighting_details 'calc w=1/[\s^2^(Fo^2^)+(0.0326P)^2^+4.6738P] where P=(Fo^2^+2Fc^2^)/3'
_refine_ls_weighting_scheme calc
_refine_ls_wR_factor_gt 0.0815
_refine_ls_wR_factor_ref 0.0882
_reflns_number_gt 6464
_reflns_number_total 8187
_reflns_threshold_expression >2sigma(I)
_cod_data_source_file ic0493595si20040517_065252_1.cif
_cod_data_source_block Eu[6]dipyno
_cod_depositor_comments
;
The following automatic conversions were performed:
'_symmetry_cell_setting' value 'Monoclinic' changed to 'monoclinic'
according to '/home/saulius/struct/CIF-dictionaries/cif_core.dic'
dictionary named 'cif_core.dic' version 2.4.1 from 2010-06-29.

Automatic conversion script
Id: cif_fix_enum 1527 2010-12-29 10:47:43Z saulius 
;
_cod_database_code 4311667

loop_
_symmetry_equiv_pos_as_xyz
'x, y, z'
'-x, y+1/2, -z+1/2'
'-x, -y, -z'
'x, -y-1/2, z-1/2'

loop_
_atom_site_label
_atom_site_type_symbol
_atom_site_fract_x
_atom_site_fract_y
_atom_site_fract_z
_atom_site_U_iso_or_equiv
_atom_site_adp_type
_atom_site_occupancy
_atom_site_symmetry_multiplicity
_atom_site_calc_flag
_atom_site_refinement_flags
_atom_site_disorder_assembly
_atom_site_disorder_group
Eu1 Eu 1.018073(13) 0.469185(14) 0.362348(8) 0.01171(7) Uani 1 1 d . . .
S1 S 1.26896(6) -0.27549(7) 0.28381(4) 0.01473(19) Uani 1 1 d . . .
S2 S 1.20020(6) 0.33905(7) 0.17494(4) 0.01441(19) Uani 1 1 d . . .
S3 S 1.24025(6) 0.57429(7) 0.49074(4) 0.01266(18) Uani 1 1 d . . .
O1 O 1.29178(18) -0.3802(2) 0.31562(12) 0.0183(6) Uani 1 1 d . . .
O2 O 1.2489(2) -0.2827(2) 0.21633(12) 0.0220(6) Uani 1 1 d . . .
O3 O 1.18672(19) -0.2185(2) 0.30059(13) 0.0209(6) Uani 1 1 d . . .
O4 O 1.63363(18) 0.0020(2) 0.37984(13) 0.0162(5) Uani 1 1 d . . .
H27 H 1.6811 -0.0188 0.3665 0.019 Uiso 1 1 calc R . .
O5 O 1.18183(19) 0.2671(2) 0.12099(12) 0.0191(6) Uani 1 1 d . . .
O6 O 1.21342(19) 0.4538(2) 0.16016(13) 0.0197(6) Uani 1 1 d . . .
O7 O 1.12211(18) 0.3291(2) 0.20700(13) 0.0197(6) Uani 1 1 d . . .
O8 O 1.57637(19) 0.2034(2) 0.36793(12) 0.0194(6) Uani 1 1 d . . .
H28 H 1.5987 0.1429 0.3601 0.023 Uiso 1 1 calc R . .
O9 O 1.15394(18) 0.5714(2) 0.43256(12) 0.0173(6) Uani 1 1 d . . .
O10 O 1.29803(18) 0.6741(2) 0.49497(13) 0.0179(6) Uani 1 1 d . . .
O11 O 1.2070(2) 0.5544(2) 0.54572(13) 0.0197(6) Uani 1 1 d . . .
O12 O 1.49527(19) 0.2013(2) 0.46616(13) 0.0185(6) Uani 1 1 d . . .
H29 H 1.5268 0.2145 0.4403 0.022 Uiso 1 1 calc R . .
O13 O 1.07803(19) 0.3722(2) 0.45595(12) 0.0173(6) Uani 1 1 d . . .
O14 O 0.9174(2) 0.5766(2) 0.40973(13) 0.0214(6) Uani 1 1 d . . .
O15 O 1.01640(18) 0.6572(2) 0.31994(13) 0.0187(6) Uani 1 1 d . . .
O16 O 1.14926(19) 0.4640(2) 0.31357(13) 0.0194(6) Uani 1 1 d . . .
O17 O 1.03276(19) 0.2855(2) 0.32416(13) 0.0204(6) Uani 1 1 d . . .
O18 O 0.8677(2) 0.3636(2) 0.36285(13) 0.0251(6) Uani 1 1 d . . .
O19 O 0.9121(2) 0.4725(2) 0.25300(13) 0.0244(6) Uani 1 1 d . . .
O20 O 1.3243(3) 0.0535(3) 0.40418(18) 0.0480(10) Uani 1 1 d . . .
O21 O 1.2360(2) -0.1341(2) 0.42658(15) 0.0313(7) Uani 1 1 d . . .
O22 O 1.0490(2) 0.5872(3) 0.17553(17) 0.0392(8) Uani 1 1 d . . .
O23 O 1.1914(2) 1.1531(2) 0.30992(14) 0.0276(7) Uani 1 1 d . . .
N1 N 1.0563(2) 0.2682(2) 0.46768(15) 0.0154(6) Uani 1 1 d . . .
C1 C 1.5375(3) -0.1540(3) 0.39200(17) 0.0135(7) Uani 1 1 d . . .
C2 C 1.4507(3) -0.2189(3) 0.36977(17) 0.0146(7) Uani 1 1 d . . .
H2 H 1.4400 -0.2794 0.3936 0.017 Uiso 1 1 calc R . .
C3 C 1.3799(3) -0.1936(3) 0.31208(18) 0.0147(7) Uani 1 1 d . . .
C4 C 1.3933(3) -0.1059(3) 0.27648(18) 0.0156(8) Uani 1 1 d . . .
H4 H 1.3439 -0.0909 0.2372 0.019 Uiso 1 1 calc R . .
C5 C 1.4789(3) -0.0391(3) 0.29788(18) 0.0136(7) Uani 1 1 d . . .
C6 C 1.5492(3) -0.0652(3) 0.35542(17) 0.0131(7) Uani 1 1 d . . .
C7 C 1.4969(3) 0.0558(3) 0.25840(18) 0.0143(7) Uani 1 1 d . . .
H7A H 1.5711 0.0674 0.2684 0.017 Uiso 1 1 calc R . .
H7B H 1.4703 0.0354 0.2135 0.017 Uiso 1 1 calc R . .
C8 C 1.4483(3) 0.1624(3) 0.26809(17) 0.0125(7) Uani 1 1 d . . .
C9 C 1.3603(3) 0.1982(3) 0.22323(17) 0.0140(7) Uani 1 1 d . . .
H9 H 1.3306 0.1547 0.1871 0.017 Uiso 1 1 calc R . .
C10 C 1.3148(3) 0.2974(3) 0.23047(17) 0.0137(7) Uani 1 1 d . . .
C11 C 1.3577(3) 0.3619(3) 0.28255(17) 0.0135(7) Uani 1 1 d . . .
H11 H 1.3269 0.4297 0.2868 0.016 Uiso 1 1 calc R . .
C12 C 1.4455(3) 0.3290(3) 0.32898(17) 0.0128(7) Uani 1 1 d . . .
C13 C 1.4900(3) 0.2290(3) 0.32111(18) 0.0146(7) Uani 1 1 d . . .
C14 C 1.4909(3) 0.3979(3) 0.38706(17) 0.0138(7) Uani 1 1 d . . .
H14A H 1.4899 0.4755 0.3744 0.017 Uiso 1 1 calc R . .
H14B H 1.5628 0.3763 0.4064 0.017 Uiso 1 1 calc R . .
C15 C 1.4355(2) 0.3869(3) 0.43565(17) 0.0129(7) Uani 1 1 d . . .
C16 C 1.3760(3) 0.4729(3) 0.44422(17) 0.0130(7) Uani 1 1 d . . .
H16 H 1.3731 0.5384 0.4209 0.016 Uiso 1 1 calc R . .
C17 C 1.3203(2) 0.4649(3) 0.48660(16) 0.0122(7) Uani 1 1 d . . .
C18 C 1.3240(3) 0.3701(3) 0.52051(17) 0.0139(7) Uani 1 1 d . . .
H18 H 1.2858 0.3652 0.5492 0.017 Uiso 1 1 calc R . .
C19 C 1.3826(3) 0.2816(3) 0.51358(17) 0.0150(8) Uani 1 1 d . . .
C20 C 1.4392(3) 0.2915(3) 0.47159(17) 0.0136(7) Uani 1 1 d . . .
C21 C 1.3784(3) 0.1759(3) 0.54779(18) 0.0167(8) Uani 1 1 d . . .
H21A H 1.3131 0.1742 0.5574 0.020 Uiso 1 1 calc R . .
H21B H 1.3773 0.1148 0.5186 0.020 Uiso 1 1 calc R . .
C22 C 0.9776(3) 0.2498(3) 0.48969(19) 0.0193(8) Uani 1 1 d . . .
H22 H 0.9377 0.3093 0.4961 0.023 Uiso 1 1 calc R . .
C23 C 0.9547(3) 0.1453(3) 0.50297(19) 0.0203(8) Uani 1 1 d . . .
H23 H 0.8989 0.1328 0.5186 0.024 Uiso 1 1 calc R . .
C24 C 1.0129(3) 0.0570(3) 0.49369(18) 0.0162(8) Uani 1 1 d . . .
C25 C 1.0948(3) 0.0806(3) 0.47260(18) 0.0182(8) Uani 1 1 d . . .
H25 H 1.1371 0.0230 0.4668 0.022 Uiso 1 1 calc R . .
C26 C 1.1158(3) 0.1868(3) 0.45984(18) 0.0178(8) Uani 1 1 d . . .
H26 H 1.1724 0.2020 0.4455 0.021 Uiso 1 1 calc R . .

loop_
_atom_site_aniso_label
_atom_site_aniso_U_11
_atom_site_aniso_U_22
_atom_site_aniso_U_33
_atom_site_aniso_U_23
_atom_site_aniso_U_13
_atom_site_aniso_U_12
Eu1 0.01257(10) 0.01122(10) 0.01167(10) -0.00040(7) 0.00423(7) -0.00110(7)
S1 0.0141(4) 0.0125(4) 0.0164(5) 0.0028(4) 0.0029(4) -0.0005(3)
S2 0.0151(4) 0.0134(4) 0.0153(5) -0.0002(4) 0.0055(4) 0.0002(3)
S3 0.0126(4) 0.0117(4) 0.0137(4) -0.0006(3) 0.0040(3) -0.0003(3)
O1 0.0185(13) 0.0132(13) 0.0208(14) 0.0049(11) 0.0026(11) -0.0011(10)
O2 0.0234(14) 0.0228(15) 0.0160(14) 0.0019(11) 0.0007(11) -0.0019(11)
O3 0.0161(13) 0.0201(14) 0.0263(16) 0.0024(12) 0.0064(11) 0.0007(11)
O4 0.0141(12) 0.0124(12) 0.0241(15) -0.0006(11) 0.0088(11) -0.0012(10)
O5 0.0212(13) 0.0218(14) 0.0138(14) -0.0032(11) 0.0044(11) 0.0013(11)
O6 0.0168(13) 0.0156(14) 0.0277(16) 0.0035(11) 0.0082(12) 0.0026(10)
O7 0.0172(13) 0.0227(14) 0.0216(15) -0.0040(12) 0.0097(11) -0.0033(11)
O8 0.0195(13) 0.0155(13) 0.0209(15) -0.0036(11) 0.0028(11) 0.0063(10)
O9 0.0135(12) 0.0172(13) 0.0173(14) 0.0002(11) -0.0013(10) -0.0008(10)
O10 0.0166(13) 0.0118(13) 0.0232(15) -0.0016(11) 0.0030(11) -0.0020(10)
O11 0.0251(14) 0.0195(14) 0.0181(14) 0.0010(11) 0.0119(12) 0.0034(11)
O12 0.0211(13) 0.0134(13) 0.0232(15) 0.0024(11) 0.0101(11) 0.0049(10)
O13 0.0216(13) 0.0103(12) 0.0182(14) 0.0040(11) 0.0036(11) -0.0039(10)
O14 0.0259(14) 0.0213(14) 0.0223(15) 0.0008(12) 0.0154(12) 0.0035(11)
O15 0.0166(13) 0.0140(13) 0.0249(15) 0.0037(11) 0.0056(11) 0.0003(10)
O16 0.0203(13) 0.0183(14) 0.0234(15) -0.0032(11) 0.0124(11) -0.0029(11)
O17 0.0270(14) 0.0129(13) 0.0251(15) -0.0020(11) 0.0136(12) -0.0030(11)
O18 0.0209(14) 0.0331(16) 0.0246(16) -0.0097(13) 0.0120(12) -0.0124(12)
O19 0.0309(15) 0.0179(14) 0.0183(15) -0.0005(12) -0.0015(12) -0.0056(12)
O20 0.050(2) 0.038(2) 0.040(2) 0.0025(16) -0.0081(17) -0.0091(16)
O21 0.0359(17) 0.0280(16) 0.0334(18) 0.0065(14) 0.0155(14) 0.0068(13)
O22 0.0417(18) 0.0283(18) 0.051(2) 0.0059(16) 0.0185(16) 0.0122(15)
O23 0.0279(15) 0.0249(16) 0.0303(17) 0.0037(13) 0.0091(13) -0.0014(12)
N1 0.0192(16) 0.0109(15) 0.0148(16) 0.0030(12) 0.0035(13) -0.0008(12)
C1 0.0140(17) 0.0141(18) 0.0133(18) 0.0032(15) 0.0054(14) 0.0033(14)
C2 0.0165(18) 0.0126(17) 0.0161(19) 0.0035(15) 0.0073(15) 0.0014(14)
C3 0.0127(17) 0.0117(17) 0.021(2) 0.0001(15) 0.0074(15) 0.0015(13)
C4 0.0167(18) 0.0142(18) 0.0174(19) 0.0011(15) 0.0075(15) 0.0025(14)
C5 0.0161(17) 0.0090(17) 0.0188(19) 0.0023(14) 0.0099(15) 0.0033(13)
C6 0.0131(17) 0.0101(17) 0.0191(19) -0.0015(14) 0.0093(15) 0.0015(13)
C7 0.0184(18) 0.0110(18) 0.0163(19) -0.0011(14) 0.0095(15) 0.0018(13)
C8 0.0196(18) 0.0070(16) 0.0139(18) 0.0033(14) 0.0092(14) 0.0002(13)
C9 0.0203(18) 0.0111(17) 0.0132(18) 0.0013(14) 0.0091(15) -0.0033(14)
C10 0.0110(17) 0.0123(17) 0.0173(19) 0.0012(15) 0.0033(14) 0.0011(13)
C11 0.0166(17) 0.0108(17) 0.0163(19) 0.0019(14) 0.0099(15) 0.0004(13)
C12 0.0151(17) 0.0110(17) 0.0147(19) -0.0001(14) 0.0082(14) -0.0014(13)
C13 0.0123(17) 0.0136(18) 0.019(2) 0.0034(15) 0.0062(15) -0.0015(14)
C14 0.0138(17) 0.0111(17) 0.0170(19) -0.0002(15) 0.0058(14) -0.0016(14)
C15 0.0109(16) 0.0134(17) 0.0124(18) -0.0013(14) 0.0005(14) -0.0010(13)
C16 0.0140(17) 0.0123(17) 0.0124(18) -0.0001(14) 0.0035(14) -0.0008(14)
C17 0.0108(16) 0.0140(17) 0.0102(17) -0.0008(14) 0.0006(13) 0.0030(13)
C18 0.0139(17) 0.0182(19) 0.0096(18) -0.0011(14) 0.0036(14) -0.0012(14)
C19 0.0102(16) 0.0154(18) 0.0153(19) 0.0014(15) -0.0024(14) -0.0013(14)
C20 0.0094(16) 0.0143(18) 0.0140(18) -0.0015(15) -0.0008(14) 0.0004(13)
C21 0.0153(17) 0.0143(18) 0.019(2) 0.0057(15) 0.0031(15) -0.0021(14)
C22 0.024(2) 0.0116(18) 0.024(2) 0.0004(16) 0.0107(17) 0.0030(15)
C23 0.0212(19) 0.0154(19) 0.029(2) 0.0039(17) 0.0140(17) -0.0011(15)
C24 0.0186(18) 0.0124(18) 0.0165(19) 0.0008(15) 0.0037(15) -0.0007(14)
C25 0.0181(18) 0.0138(18) 0.023(2) 0.0017(16) 0.0067(16) 0.0011(15)
C26 0.0172(18) 0.0157(19) 0.022(2) 0.0011(16) 0.0079(16) 0.0010(14)

loop_
_atom_type_symbol
_atom_type_description
_atom_type_scat_dispersion_real
_atom_type_scat_dispersion_imag
_atom_type_scat_source
C C 0.0033 0.0016 'International Tables Vol C Tables 4.2.6.8 and 6.1.1.4'
H H 0.0000 0.0000 'International Tables Vol C Tables 4.2.6.8 and 6.1.1.4'
N N 0.0061 0.0033 'International Tables Vol C Tables 4.2.6.8 and 6.1.1.4'
O O 0.0106 0.0060 'International Tables Vol C Tables 4.2.6.8 and 6.1.1.4'
S S 0.1246 0.1234 'International Tables Vol C Tables 4.2.6.8 and 6.1.1.4'
Eu Eu -0.1578 3.6682 'International Tables Vol C Tables 4.2.6.8 and 6.1.1.4'

loop_
_geom_angle_atom_site_label_1
_geom_angle_atom_site_label_2
_geom_angle_atom_site_label_3
_geom_angle
_geom_angle_site_symmetry_1
_geom_angle_site_symmetry_3
_geom_angle_publ_flag
O13 Eu1 O14 88.65(9) . . ?
O13 Eu1 O16 106.67(9) . . ?
O14 Eu1 O16 147.80(9) . . ?
O13 Eu1 O9 71.66(9) . . ?
O14 Eu1 O9 82.42(9) . . ?
O16 Eu1 O9 76.16(9) . . ?
O13 Eu1 O17 78.46(9) . . ?
O14 Eu1 O17 141.91(9) . . ?
O16 Eu1 O17 70.02(9) . . ?
O9 Eu1 O17 125.35(9) . . ?
O13 Eu1 O19 148.28(9) . . ?
O14 Eu1 O19 100.59(10) . . ?
O16 Eu1 O19 81.30(10) . . ?
O9 Eu1 O19 139.30(9) . . ?
O17 Eu1 O19 75.65(9) . . ?
O13 Eu1 O18 78.21(9) . . ?
O14 Eu1 O18 71.16(9) . . ?
O16 Eu1 O18 138.83(9) . . ?
O9 Eu1 O18 140.11(9) . . ?
O17 Eu1 O18 71.17(9) . . ?
O19 Eu1 O18 76.32(10) . . ?
O13 Eu1 O15 140.74(9) . . ?
O14 Eu1 O15 73.82(9) . . ?
O16 Eu1 O15 76.68(9) . . ?
O9 Eu1 O15 71.39(9) . . ?
O17 Eu1 O15 135.43(9) . . ?
O19 Eu1 O15 70.68(9) . . ?
O18 Eu1 O15 125.52(9) . . ?
O2 S1 O1 113.55(17) . . ?
O2 S1 O3 112.10(16) . . ?
O1 S1 O3 111.15(16) . . ?
O2 S1 C3 105.85(17) . . ?
O1 S1 C3 106.79(16) . . ?
O3 S1 C3 106.88(16) . . ?
O5 S2 O6 113.28(17) . . ?
O5 S2 O7 112.76(15) . . ?
O6 S2 O7 110.47(16) . . ?
O5 S2 C10 107.52(16) . . ?
O6 S2 C10 106.76(16) . . ?
O7 S2 C10 105.52(17) . . ?
O10 S3 O11 113.33(16) . . ?
O10 S3 O9 111.07(15) . . ?
O11 S3 O9 111.21(16) . . ?
O10 S3 C17 107.62(16) . . ?
O11 S3 C17 106.46(17) . . ?
O9 S3 C17 106.75(16) . . ?
S3 O9 Eu1 148.34(16) . . ?
N1 O13 Eu1 128.0(2) . . ?
C26 N1 C22 121.6(3) . . ?
C26 N1 O13 119.6(3) . . ?
C22 N1 O13 118.8(3) . . ?
C2 C1 C6 118.3(3) . . ?
C2 C1 C21 124.0(3) . 3_856 ?
C6 C1 C21 117.7(3) . 3_856 ?
C3 C2 C1 119.1(3) . . ?
C4 C3 C2 121.7(3) . . ?
C4 C3 S1 119.1(3) . . ?
C2 C3 S1 119.2(3) . . ?
C3 C4 C5 120.4(3) . . ?
C6 C5 C4 117.4(3) . . ?
C6 C5 C7 121.3(3) . . ?
C4 C5 C7 121.3(3) . . ?
C5 C6 O4 119.3(3) . . ?
C5 C6 C1 123.1(3) . . ?
O4 C6 C1 117.5(3) . . ?
C8 C7 C5 114.5(3) . . ?
C9 C8 C13 117.9(3) . . ?
C9 C8 C7 119.8(3) . . ?
C13 C8 C7 122.2(3) . . ?
C8 C9 C10 121.0(3) . . ?
C11 C10 C9 120.1(3) . . ?
C11 C10 S2 119.4(3) . . ?
C9 C10 S2 120.5(3) . . ?
C10 C11 C12 121.0(3) . . ?
C11 C12 C13 118.2(3) . . ?
C11 C12 C14 121.1(3) . . ?
C13 C12 C14 120.7(3) . . ?
O8 C13 C12 114.7(3) . . ?
O8 C13 C8 123.5(3) . . ?
C12 C13 C8 121.8(3) . . ?
C12 C14 C15 113.5(3) . . ?
C16 C15 C20 118.0(3) . . ?
C16 C15 C14 119.0(3) . . ?
C20 C15 C14 123.0(3) . . ?
C15 C16 C17 121.0(3) . . ?
C18 C17 C16 119.8(3) . . ?
C18 C17 S3 122.0(3) . . ?
C16 C17 S3 118.0(3) . . ?
C17 C18 C19 121.3(3) . . ?
C18 C19 C20 118.1(3) . . ?
C18 C19 C21 119.8(3) . . ?
C20 C19 C21 122.0(3) . . ?
O12 C20 C19 115.8(3) . . ?
O12 C20 C15 122.5(3) . . ?
C19 C20 C15 121.6(3) . . ?
C1 C21 C19 117.7(3) 3_856 . ?
N1 C22 C23 120.2(3) . . ?
C22 C23 C24 120.3(3) . . ?
C25 C24 C23 117.2(3) . . ?
C25 C24 C24 121.9(4) . 3_756 ?
C23 C24 C24 120.8(4) . 3_756 ?
C26 C25 C24 120.9(4) . . ?
N1 C26 C25 119.8(3) . . ?

loop_
_geom_bond_atom_site_label_1
_geom_bond_atom_site_label_2
_geom_bond_distance
_geom_bond_site_symmetry_2
_geom_bond_publ_flag
Eu1 O13 2.325(3) . ?
Eu1 O14 2.384(3) . ?
Eu1 O16 2.386(3) . ?
Eu1 O9 2.397(2) . ?
Eu1 O17 2.434(3) . ?
Eu1 O19 2.434(3) . ?
Eu1 O18 2.449(3) . ?
Eu1 O15 2.484(3) . ?
S1 O2 1.451(3) . ?
S1 O1 1.452(3) . ?
S1 O3 1.476(3) . ?
S1 C3 1.777(4) . ?
S2 O5 1.451(3) . ?
S2 O6 1.466(3) . ?
S2 O7 1.472(3) . ?
S2 C10 1.761(4) . ?
S3 O10 1.446(3) . ?
S3 O11 1.458(3) . ?
S3 O9 1.471(3) . ?
S3 C17 1.756(3) . ?
O4 C6 1.394(4) . ?
O8 C13 1.360(4) . ?
O12 C20 1.374(4) . ?
O13 N1 1.351(4) . ?
N1 C26 1.336(5) . ?
N1 C22 1.343(5) . ?
C1 C2 1.396(5) . ?
C1 C6 1.398(5) . ?
C1 C21 1.508(5) 3_856 ?
C2 C3 1.394(5) . ?
C3 C4 1.382(5) . ?
C4 C5 1.396(5) . ?
C5 C6 1.391(5) . ?
C5 C7 1.524(5) . ?
C7 C8 1.512(5) . ?
C8 C9 1.388(5) . ?
C8 C13 1.408(5) . ?
C9 C10 1.399(5) . ?
C10 C11 1.381(5) . ?
C11 C12 1.392(5) . ?
C12 C13 1.405(5) . ?
C12 C14 1.512(5) . ?
C14 C15 1.515(5) . ?
C15 C16 1.383(5) . ?
C15 C20 1.409(5) . ?
C16 C17 1.396(5) . ?
C17 C18 1.377(5) . ?
C18 C19 1.389(5) . ?
C19 C20 1.399(5) . ?
C19 C21 1.511(5) . ?
C21 C1 1.508(5) 3_856 ?
C22 C23 1.370(5) . ?
C23 C24 1.399(5) . ?
C24 C25 1.383(5) . ?
C24 C24 1.488(7) 3_756 ?
C25 C26 1.379(5) . ?
